data_7031660
loop_
_publ_author_name
'Gallien, Anna K. E.'
'Schaniel, Dominik'
'Woike, Theo'
'Kl\"ufers, Peter'

_publ_section_title
;
 NO-binding in {Ru(NO)2}(8)-type [Ru(NO)2(PR3)2X]BF4 compounds.
;
_journal_issue 35
_journal_name_full 'Dalton transactions (Cambridge, England : 2003)'
_journal_page_first 13278
_journal_page_last 13292
_journal_paper_doi 10.1039/c4dt01506a
_journal_volume 43
_journal_year 2014
_chemical_formula_moiety '2(P C30 H54)Cl 2(N O) Ru, B F4'
_chemical_formula_sum 'C30 H54 B Cl F4 N2 O2 P2 Ru'
_chemical_formula_weight 760.02
_chemical_name_common '[RuCl(NO)2(PCyp3)2]BF4'
_space_group_IT_number 14
_symmetry_cell_setting monoclinic
_symmetry_Int_Tables_number 14
_symmetry_space_group_name_Hall '-P 2ybc'
_symmetry_space_group_name_H-M 'P 1 21/c 1'
_atom_sites_solution_hydrogens geom
_atom_sites_solution_primary direct
_atom_sites_solution_secondary difmap
_audit_block_code Ru_Cl_(NO)2_(PCyp3)2_BF4_rv021_Gallien
_audit_creation_method 'form98_non/compatible with shelxl97-2'
_audit_update_record
;
21-January-2013
;
_cell_angle_alpha 90.00
_cell_angle_beta 106.688(2)
_cell_angle_gamma 90.00
_cell_formula_units_Z 4
_cell_length_a 14.3483(8)
_cell_length_b 12.5016(7)
_cell_length_c 19.4893(12)
_cell_measurement_reflns_used 142
_cell_measurement_temperature 100(2)
_cell_measurement_theta_max 23.7661
_cell_measurement_theta_min 2.9852
_cell_volume 3348.7(3)
_computing_cell_refinement 'APEX2 v2012.10-0 (Bruker AXS)'
_computing_data_collection 'Bruker Instrument Service v3.0.25'
_computing_data_reduction 'SAINT V8.27B (Bruker AXS Inc., 2012)'
_computing_structure_refinement
;
Sheldrick, G. M. (2008).
<i>Acta Cryst.</i> A<b>64</b>, 112--122.
;
_computing_structure_solution 'SHELXS-97 (Sheldrick, 1990)'
_diffrn_ambient_temperature 100(2)
_diffrn_detector_area_resol_mean 10.4167
_diffrn_measured_fraction_theta_full 0.996
_diffrn_measured_fraction_theta_max 0.996
_diffrn_measurement_device 'fixed-chi three-circle diffractometer'
_diffrn_measurement_device_type 'Bruker D8Venture'
_diffrn_measurement_method 'mix of phi and omega scans'
_diffrn_radiation_collimation 0.8_mm
_diffrn_radiation_monochromator 'focusing mirrors'
_diffrn_radiation_type 'Mo K\a'
_diffrn_radiation_wavelength 0.71073
_diffrn_reflns_av_R_equivalents 0.0634
_diffrn_reflns_av_sigmaI/netI 0.0305
_diffrn_reflns_limit_h_max 19
_diffrn_reflns_limit_h_min -19
_diffrn_reflns_limit_k_max 16
_diffrn_reflns_limit_k_min -17
_diffrn_reflns_limit_l_max 26
_diffrn_reflns_limit_l_min -26
_diffrn_reflns_number 130884
_diffrn_reflns_theta_full 29.16
_diffrn_reflns_theta_max 29.16
_diffrn_reflns_theta_min 2.96
_diffrn_source_current 50
_diffrn_source_power 2.5
_diffrn_source_type 'Bruker TXS'
_diffrn_source_voltage 50
_exptl_absorpt_coefficient_mu 0.697
_exptl_absorpt_correction_T_max 0.7216
_exptl_absorpt_correction_T_min 0.0690
_exptl_absorpt_correction_type multi-scan
_exptl_absorpt_process_details 'SADABS V2012/1 (Bruker AXS Inc.)'
_exptl_crystal_colour yellow
_exptl_crystal_density_diffrn 1.508
_exptl_crystal_density_method 'not measured'
_exptl_crystal_description rod
_exptl_crystal_F_000 1584
_exptl_crystal_size_max 0.291
_exptl_crystal_size_mid 0.101
_exptl_crystal_size_min 0.050
_refine_diff_density_max 2.368
_refine_diff_density_min -0.937
_refine_diff_density_rms 0.128
_refine_ls_extinction_method none
_refine_ls_goodness_of_fit_ref 1.052
_refine_ls_hydrogen_treatment constr
_refine_ls_matrix_type full
_refine_ls_number_parameters 398
_refine_ls_number_reflns 9061
_refine_ls_number_restraints 0
_refine_ls_restrained_S_all 1.052
_refine_ls_R_factor_all 0.0567
_refine_ls_R_factor_gt 0.0415
_refine_ls_shift/su_max 0.001
_refine_ls_shift/su_mean 0.000
_refine_ls_structure_factor_coef Fsqd
_refine_ls_weighting_details 'calc w=1/[\s^2^(Fo^2^)+(0.0451P)^2^+8.2946P] where P=(Fo^2^+2Fc^2^)/3'
_refine_ls_weighting_scheme calc
_refine_ls_wR_factor_gt 0.0985
_refine_ls_wR_factor_ref 0.1059
_reflns_number_gt 7470
_reflns_number_total 9061
_reflns_threshold_expression >2sigma(I)
_cod_data_source_file c4dt01506a2.cif
_cod_data_source_block rv021
_cod_depositor_comments 'Adding full bibliography for 7031650--7031662.cif.'
_cod_original_sg_symbol_H-M 'P 21/c'
_cod_database_code 7031660

loop_
_symmetry_equiv_pos_as_xyz
'x, y, z'
'-x, y+1/2, -z+1/2'
'-x, -y, -z'
'x, -y-1/2, z-1/2'

loop_
_atom_site_label
_atom_site_type_symbol
_atom_site_fract_x
_atom_site_fract_y
_atom_site_fract_z
_atom_site_U_iso_or_equiv
_atom_site_adp_type
_atom_site_occupancy
_atom_site_symmetry_multiplicity
_atom_site_calc_flag
_atom_site_refinement_flags
_atom_site_disorder_assembly
_atom_site_disorder_group
Ru1 Ru 0.273809(14) 0.104943(15) 0.066970(10) 0.01175(6) Uani 1 1 d . . .
Cl1 Cl 0.09956(4) 0.13185(5) 0.02899(4) 0.01948(13) Uani 1 1 d . . .
P1 P 0.23896(5) -0.08699(5) 0.06348(4) 0.01362(13) Uani 1 1 d . . .
P2 P 0.26893(5) 0.30010(5) 0.05690(3) 0.01365(13) Uani 1 1 d . . .
O1 O 0.41081(16) 0.06708(17) -0.01554(12) 0.0266(5) Uani 1 1 d . . .
O2 O 0.38580(18) 0.09151(18) 0.21708(11) 0.0324(5) Uani 1 1 d . . .
N1 N 0.34947(17) 0.08458(17) 0.01032(13) 0.0185(5) Uani 1 1 d . . .
N2 N 0.33085(18) 0.10086(18) 0.16114(13) 0.0197(5) Uani 1 1 d . . .
C1 C 0.34623(19) -0.1575(2) 0.11899(16) 0.0212(6) Uani 1 1 d . . .
H1 H 0.3548 -0.1333 0.1693 0.025 Uiso 1 1 calc R . .
C2 C 0.4405(2) -0.1289(2) 0.10163(18) 0.0260(6) Uani 1 1 d . . .
H2A H 0.4311 -0.1294 0.0493 0.031 Uiso 1 1 calc R . .
H2B H 0.4645 -0.0576 0.1209 0.031 Uiso 1 1 calc R . .
C3 C 0.5104(2) -0.2169(3) 0.13875(16) 0.0253(6) Uani 1 1 d . . .
H3A H 0.5412 -0.1989 0.1897 0.030 Uiso 1 1 calc R . .
H3B H 0.5619 -0.2279 0.1149 0.030 Uiso 1 1 calc R . .
C4 C 0.4469(3) -0.3164(3) 0.1320(3) 0.0442(10) Uani 1 1 d . . .
H4A H 0.4517 -0.3605 0.0910 0.053 Uiso 1 1 calc R . .
H4B H 0.4683 -0.3600 0.1762 0.053 Uiso 1 1 calc R . .
C5 C 0.3454(3) -0.2802(3) 0.1207(3) 0.0639(16) Uani 1 1 d . . .
H5A H 0.3204 -0.3058 0.1602 0.077 Uiso 1 1 calc R . .
H5B H 0.3031 -0.3087 0.0750 0.077 Uiso 1 1 calc R . .
C6 C 0.2113(2) -0.1337(2) -0.02929(15) 0.0187(5) Uani 1 1 d . . .
H6 H 0.2715 -0.1224 -0.0444 0.022 Uiso 1 1 calc R . .
C7 C 0.1821(2) -0.2529(2) -0.04476(17) 0.0268(6) Uani 1 1 d . . .
H7A H 0.2339 -0.2925 -0.0583 0.032 Uiso 1 1 calc R . .
H7B H 0.1713 -0.2871 -0.0019 0.032 Uiso 1 1 calc R . .
C8 C 0.0878(3) -0.2527(3) -0.1069(2) 0.0516(11) Uani 1 1 d . . .
H8A H 0.0867 -0.3135 -0.1396 0.062 Uiso 1 1 calc R . .
H8B H 0.0302 -0.2574 -0.0887 0.062 Uiso 1 1 calc R . .
C9 C 0.0892(2) -0.1472(3) -0.14463(16) 0.0287(7) Uani 1 1 d . . .
H9A H 0.0230 -0.1262 -0.1734 0.034 Uiso 1 1 calc R . .
H9B H 0.1322 -0.1507 -0.1762 0.034 Uiso 1 1 calc R . .
C10 C 0.1295(2) -0.0693(2) -0.08208(15) 0.0222(6) Uani 1 1 d . . .
H10A H 0.0784 -0.0487 -0.0596 0.027 Uiso 1 1 calc R . .
H10B H 0.1557 -0.0039 -0.0985 0.027 Uiso 1 1 calc R . .
C11 C 0.13678(19) -0.1118(2) 0.10002(14) 0.0173(5) Uani 1 1 d . . .
H11 H 0.0787 -0.0760 0.0670 0.021 Uiso 1 1 calc R . .
C12 C 0.1061(2) -0.2279(2) 0.10989(17) 0.0238(6) Uani 1 1 d . . .
H12A H 0.0698 -0.2603 0.0636 0.029 Uiso 1 1 calc R . .
H12B H 0.1631 -0.2732 0.1330 0.029 Uiso 1 1 calc R . .
C13 C 0.0411(3) -0.2118(3) 0.15868(19) 0.0358(8) Uani 1 1 d . . .
H13A H -0.0252 -0.1903 0.1304 0.043 Uiso 1 1 calc R . .
H13B H 0.0366 -0.2786 0.1848 0.043 Uiso 1 1 calc R . .
C14 C 0.0878(3) -0.1257(3) 0.2096(2) 0.0490(11) Uani 1 1 d . . .
H14A H 0.1277 -0.1571 0.2552 0.059 Uiso 1 1 calc R . .
H14B H 0.0375 -0.0793 0.2199 0.059 Uiso 1 1 calc R . .
C15 C 0.1520(2) -0.0604(3) 0.17455(15) 0.0234(6) Uani 1 1 d . . .
H15A H 0.2211 -0.0647 0.2031 0.028 Uiso 1 1 calc R . .
H15B H 0.1318 0.0156 0.1699 0.028 Uiso 1 1 calc R . .
C16 C 0.1936(2) 0.3573(2) 0.10945(16) 0.0256(6) Uani 1 1 d . . .
H16 H 0.1246 0.3435 0.0813 0.031 Uiso 1 1 calc R . .
C17 C 0.2062(2) 0.3066(2) 0.18377(16) 0.0249(6) Uani 1 1 d . . .
H17A H 0.1781 0.2337 0.1791 0.030 Uiso 1 1 calc R . .
H17B H 0.2758 0.3026 0.2113 0.030 Uiso 1 1 calc R . .
C18 C 0.1506(3) 0.3824(2) 0.22025(17) 0.0285(7) Uani 1 1 d . . .
H18A H 0.0876 0.3505 0.2206 0.034 Uiso 1 1 calc R . .
H18B H 0.1892 0.3969 0.2703 0.034 Uiso 1 1 calc R . .
C19 C 0.1343(3) 0.4860(3) 0.17592(19) 0.0381(8) Uani 1 1 d . . .
H19A H 0.1532 0.5492 0.2075 0.046 Uiso 1 1 calc R . .
H19B H 0.0651 0.4932 0.1479 0.046 Uiso 1 1 calc R . .
C20 C 0.2000(3) 0.4756(3) 0.12530(18) 0.0313(7) Uani 1 1 d . . .
H20A H 0.1744 0.5184 0.0811 0.038 Uiso 1 1 calc R . .
H20B H 0.2677 0.4978 0.1495 0.038 Uiso 1 1 calc R . .
C21 C 0.20544(19) 0.3391(2) -0.03576(14) 0.0166(5) Uani 1 1 d . . .
H21 H 0.1353 0.3207 -0.0439 0.020 Uiso 1 1 calc R . .
C22 C 0.2393(2) 0.2794(2) -0.09402(15) 0.0207(5) Uani 1 1 d . . .
H22A H 0.3060 0.2509 -0.0739 0.025 Uiso 1 1 calc R . .
H22B H 0.1950 0.2193 -0.1141 0.025 Uiso 1 1 calc R . .
C23 C 0.2368(4) 0.3635(3) -0.1518(2) 0.0551(13) Uani 1 1 d . . .
H23A H 0.3038 0.3819 -0.1521 0.066 Uiso 1 1 calc R . .
H23B H 0.2011 0.3355 -0.1996 0.066 Uiso 1 1 calc R . .
C24 C 0.1872(3) 0.4592(3) -0.13457(17) 0.0352(8) Uani 1 1 d . . .
H24A H 0.1161 0.4550 -0.1577 0.042 Uiso 1 1 calc R . .
H24B H 0.2125 0.5251 -0.1510 0.042 Uiso 1 1 calc R . .
C25 C 0.2092(3) 0.4586(2) -0.05411(16) 0.0262(6) Uani 1 1 d . . .
H25A H 0.1599 0.4999 -0.0387 0.031 Uiso 1 1 calc R . .
H25B H 0.2744 0.4891 -0.0310 0.031 Uiso 1 1 calc R . .
C26 C 0.3866(2) 0.3683(2) 0.08210(14) 0.0185(5) Uani 1 1 d . . .
H26 H 0.3740 0.4469 0.0760 0.022 Uiso 1 1 calc R . .
C27 C 0.4493(2) 0.3492(2) 0.15956(15) 0.0254(6) Uani 1 1 d . . .
H27A H 0.4246 0.3910 0.1938 0.030 Uiso 1 1 calc R . .
H27B H 0.4502 0.2724 0.1723 0.030 Uiso 1 1 calc R . .
C28 C 0.5510(2) 0.3875(2) 0.15970(17) 0.0276(6) Uani 1 1 d . . .
H28A H 0.5628 0.4611 0.1790 0.033 Uiso 1 1 calc R . .
H28B H 0.6016 0.3398 0.1896 0.033 Uiso 1 1 calc R . .
C29 C 0.5536(2) 0.3847(3) 0.08159(19) 0.0334(7) Uani 1 1 d . . .
H29A H 0.5618 0.4578 0.0646 0.040 Uiso 1 1 calc R . .
H29B H 0.6082 0.3397 0.0769 0.040 Uiso 1 1 calc R . .
C30 C 0.4560(2) 0.3373(2) 0.03819(16) 0.0221(6) Uani 1 1 d . . .
H30A H 0.4603 0.2586 0.0342 0.027 Uiso 1 1 calc R . .
H30B H 0.4344 0.3686 -0.0105 0.027 Uiso 1 1 calc R . .
F1 F 0.6945(2) 0.0206(3) 0.15181(15) 0.0705(8) Uani 1 1 d . A .
F2 F 0.6083(2) 0.0328(3) 0.22724(16) 0.0909(12) Uani 1 1 d . A .
F3A F 0.584(3) 0.1308(19) 0.1126(10) 0.092(9) Uani 0.37(4) 1 d P A 1
F3B F 0.5562(6) 0.1254(8) 0.1325(11) 0.069(4) Uani 0.63(4) 1 d P A 2
F4 F 0.6996(2) 0.1727(2) 0.2137(2) 0.0826(11) Uani 1 1 d . A .
B1 B 0.6405(3) 0.0904(3) 0.1788(2) 0.0352(8) Uani 1 1 d . . .

loop_
_atom_site_aniso_label
_atom_site_aniso_U_11
_atom_site_aniso_U_22
_atom_site_aniso_U_33
_atom_site_aniso_U_23
_atom_site_aniso_U_13
_atom_site_aniso_U_12
Ru1 0.01213(10) 0.01073(10) 0.01285(10) 0.00238(7) 0.00432(7) -0.00015(7)
Cl1 0.0133(3) 0.0178(3) 0.0266(3) 0.0038(2) 0.0045(2) 0.0012(2)
P1 0.0122(3) 0.0118(3) 0.0165(3) 0.0038(2) 0.0035(2) -0.0006(2)
P2 0.0178(3) 0.0108(3) 0.0141(3) 0.0018(2) 0.0073(2) 0.0014(2)
O1 0.0301(11) 0.0214(10) 0.0372(12) 0.0029(9) 0.0237(10) 0.0029(9)
O2 0.0426(13) 0.0293(12) 0.0171(10) 0.0073(9) -0.0046(9) -0.0069(10)
N1 0.0211(11) 0.0108(10) 0.0265(12) 0.0029(9) 0.0114(10) -0.0018(8)
N2 0.0250(12) 0.0127(10) 0.0190(11) 0.0026(9) 0.0026(9) -0.0016(9)
C1 0.0155(12) 0.0205(14) 0.0264(14) 0.0080(11) 0.0044(11) 0.0026(10)
C2 0.0167(13) 0.0242(15) 0.0378(17) 0.0100(12) 0.0087(12) 0.0037(11)
C3 0.0214(14) 0.0314(16) 0.0228(14) 0.0044(12) 0.0059(11) 0.0101(12)
C4 0.044(2) 0.0258(17) 0.073(3) 0.0184(17) 0.035(2) 0.0142(15)
C5 0.032(2) 0.0201(18) 0.114(4) 0.025(2) -0.021(2) -0.0021(14)
C6 0.0177(12) 0.0181(13) 0.0207(13) -0.0001(10) 0.0060(10) -0.0005(10)
C7 0.0333(16) 0.0194(14) 0.0299(16) -0.0042(12) 0.0125(13) -0.0021(12)
C8 0.056(3) 0.043(2) 0.048(2) -0.0178(19) 0.003(2) -0.0058(19)
C9 0.0283(16) 0.0363(17) 0.0182(14) -0.0084(12) 0.0014(12) 0.0025(13)
C10 0.0243(14) 0.0211(13) 0.0187(13) -0.0014(11) 0.0021(11) 0.0017(11)
C11 0.0136(11) 0.0189(13) 0.0197(12) 0.0052(10) 0.0055(10) -0.0010(10)
C12 0.0219(14) 0.0183(13) 0.0315(15) 0.0061(11) 0.0082(12) -0.0065(11)
C13 0.0385(19) 0.0379(19) 0.0360(18) 0.0026(15) 0.0185(15) -0.0161(15)
C14 0.066(3) 0.051(2) 0.044(2) -0.0092(18) 0.038(2) -0.032(2)
C15 0.0233(14) 0.0270(15) 0.0220(14) 0.0018(11) 0.0099(11) -0.0062(11)
C16 0.0335(16) 0.0248(15) 0.0238(14) 0.0033(12) 0.0168(13) 0.0086(12)
C17 0.0339(16) 0.0245(15) 0.0212(14) 0.0037(11) 0.0158(12) 0.0055(12)
C18 0.0408(18) 0.0270(16) 0.0248(15) -0.0066(12) 0.0208(14) -0.0024(13)
C19 0.055(2) 0.0343(19) 0.0324(18) -0.0022(14) 0.0240(17) 0.0148(16)
C20 0.0399(18) 0.0241(16) 0.0318(17) -0.0016(13) 0.0133(14) -0.0011(13)
C21 0.0188(12) 0.0160(13) 0.0161(12) 0.0044(9) 0.0068(10) 0.0032(10)
C22 0.0265(14) 0.0186(13) 0.0172(13) 0.0001(10) 0.0068(11) 0.0011(11)
C23 0.115(4) 0.034(2) 0.0264(18) 0.0144(15) 0.036(2) 0.028(2)
C24 0.053(2) 0.0268(17) 0.0247(16) 0.0106(13) 0.0097(15) 0.0044(15)
C25 0.0445(18) 0.0140(13) 0.0221(14) 0.0057(10) 0.0126(13) 0.0067(12)
C26 0.0235(13) 0.0126(12) 0.0184(12) -0.0004(9) 0.0044(10) -0.0039(10)
C27 0.0311(16) 0.0234(15) 0.0184(13) -0.0003(11) 0.0019(12) -0.0048(12)
C28 0.0260(15) 0.0201(14) 0.0307(16) -0.0039(12) -0.0015(12) -0.0029(11)
C29 0.0243(15) 0.0386(19) 0.0350(17) 0.0031(14) 0.0050(13) -0.0143(13)
C30 0.0215(13) 0.0219(14) 0.0239(14) 0.0002(11) 0.0081(11) -0.0061(11)
F1 0.0529(16) 0.097(2) 0.0598(17) -0.0125(16) 0.0133(13) 0.0231(15)
F2 0.086(2) 0.142(3) 0.0590(18) -0.019(2) 0.0443(17) -0.051(2)
F3A 0.142(18) 0.053(8) 0.043(7) -0.013(5) -0.035(8) 0.058(10)
F3B 0.035(4) 0.033(3) 0.112(9) 0.003(4) -0.022(3) 0.001(2)
F4 0.0520(16) 0.0398(15) 0.124(3) -0.0127(16) -0.0249(17) -0.0019(12)
B1 0.0272(18) 0.035(2) 0.041(2) -0.0019(17) 0.0059(16) 0.0022(15)

loop_
_atom_type_symbol
_atom_type_description
_atom_type_scat_dispersion_real
_atom_type_scat_dispersion_imag
_atom_type_scat_source
C C 0.0033 0.0016 'International Tables Vol C Tables 4.2.6.8 and 6.1.1.4'
H H 0.0000 0.0000 'International Tables Vol C Tables 4.2.6.8 and 6.1.1.4'
B B 0.0013 0.0007 'International Tables Vol C Tables 4.2.6.8 and 6.1.1.4'
Cl Cl 0.1484 0.1585 'International Tables Vol C Tables 4.2.6.8 and 6.1.1.4'
F F 0.0171 0.0103 'International Tables Vol C Tables 4.2.6.8 and 6.1.1.4'
N N 0.0061 0.0033 'International Tables Vol C Tables 4.2.6.8 and 6.1.1.4'
O O 0.0106 0.0060 'International Tables Vol C Tables 4.2.6.8 and 6.1.1.4'
P P 0.1023 0.0942 'International Tables Vol C Tables 4.2.6.8 and 6.1.1.4'
Ru Ru -1.2594 0.8363 'International Tables Vol C Tables 4.2.6.8 and 6.1.1.4'

loop_
_geom_angle_atom_site_label_1
_geom_angle_atom_site_label_2
_geom_angle_atom_site_label_3
_geom_angle
N1 Ru1 N2 117.02(11)
N1 Ru1 Cl1 126.35(8)
N2 Ru1 Cl1 116.60(8)
N1 Ru1 P2 95.83(7)
N2 Ru1 P2 96.04(7)
Cl1 Ru1 P2 80.42(2)
N1 Ru1 P1 89.93(7)
N2 Ru1 P1 91.74(7)
Cl1 Ru1 P1 86.72(2)
P2 Ru1 P1 166.94(2)
C11 P1 C6 111.06(13)
C11 P1 C1 108.63(12)
C6 P1 C1 109.68(13)
C11 P1 Ru1 109.59(9)
C6 P1 Ru1 108.92(9)
C1 P1 Ru1 108.94(10)
C26 P2 C16 108.37(14)
C26 P2 C21 107.40(12)
C16 P2 C21 103.86(13)
C26 P2 Ru1 116.13(9)
C16 P2 Ru1 110.61(10)
C21 P2 Ru1 109.74(9)
O1 N1 Ru1 168.1(2)
O2 N2 Ru1 164.4(2)
C2 C1 C5 104.6(3)
C2 C1 P1 113.8(2)
C5 C1 P1 118.9(2)
C2 C1 H1 106.2
C5 C1 H1 106.2
P1 C1 H1 106.2
C3 C2 C1 103.3(2)
C3 C2 H2A 111.1
C1 C2 H2A 111.1
C3 C2 H2B 111.1
C1 C2 H2B 111.1
H2A C2 H2B 109.1
C2 C3 C4 104.6(3)
C2 C3 H3A 110.8
C4 C3 H3A 110.8
C2 C3 H3B 110.8
C4 C3 H3B 110.8
H3A C3 H3B 108.9
C5 C4 C3 107.6(3)
C5 C4 H4A 110.2
C3 C4 H4A 110.2
C5 C4 H4B 110.2
C3 C4 H4B 110.2
H4A C4 H4B 108.5
C4 C5 C1 107.2(3)
C4 C5 H5A 110.3
C1 C5 H5A 110.3
C4 C5 H5B 110.3
C1 C5 H5B 110.3
H5A C5 H5B 108.5
C10 C6 C7 105.0(2)
C10 C6 P1 113.53(19)
C7 C6 P1 117.8(2)
C10 C6 H6 106.6
C7 C6 H6 106.6
P1 C6 H6 106.6
C8 C7 C6 106.2(3)
C8 C7 H7A 110.5
C6 C7 H7A 110.5
C8 C7 H7B 110.5
C6 C7 H7B 110.5
H7A C7 H7B 108.7
C9 C8 C7 104.7(3)
C9 C8 H8A 110.8
C7 C8 H8A 110.8
C9 C8 H8B 110.8
C7 C8 H8B 110.8
H8A C8 H8B 108.9
C8 C9 C10 102.8(3)
C8 C9 H9A 111.2
C10 C9 H9A 111.2
C8 C9 H9B 111.2
C10 C9 H9B 111.2
H9A C9 H9B 109.1
C9 C10 C6 103.8(2)
C9 C10 H10A 111.0
C6 C10 H10A 111.0
C9 C10 H10B 111.0
C6 C10 H10B 111.0
H10A C10 H10B 109.0
C12 C11 C15 104.0(2)
C12 C11 P1 119.7(2)
C15 C11 P1 112.50(18)
C12 C11 H11 106.6
C15 C11 H11 106.6
P1 C11 H11 106.6
C13 C12 C11 101.6(2)
C13 C12 H12A 111.5
C11 C12 H12A 111.5
C13 C12 H12B 111.5
C11 C12 H12B 111.5
H12A C12 H12B 109.3
C14 C13 C12 105.8(3)
C14 C13 H13A 110.6
C12 C13 H13A 110.6
C14 C13 H13B 110.6
C12 C13 H13B 110.6
H13A C13 H13B 108.7
C13 C14 C15 107.6(3)
C13 C14 H14A 110.2
C15 C14 H14A 110.2
C13 C14 H14B 110.2
C15 C14 H14B 110.2
H14A C14 H14B 108.5
C14 C15 C11 104.9(2)
C14 C15 H15A 110.8
C11 C15 H15A 110.8
C14 C15 H15B 110.8
C11 C15 H15B 110.8
H15A C15 H15B 108.8
C20 C16 C17 103.1(2)
C20 C16 P2 119.1(2)
C17 C16 P2 115.7(2)
C20 C16 H16 106.0
C17 C16 H16 106.0
P2 C16 H16 106.0
C18 C17 C16 104.1(2)
C18 C17 H17A 110.9
C16 C17 H17A 110.9
C18 C17 H17B 110.9
C16 C17 H17B 110.9
H17A C17 H17B 109.0
C19 C18 C17 105.9(2)
C19 C18 H18A 110.5
C17 C18 H18A 110.5
C19 C18 H18B 110.5
C17 C18 H18B 110.5
H18A C18 H18B 108.7
C18 C19 C20 105.3(3)
C18 C19 H19A 110.7
C20 C19 H19A 110.7
C18 C19 H19B 110.7
C20 C19 H19B 110.7
H19A C19 H19B 108.8
C16 C20 C19 101.5(3)
C16 C20 H20A 111.5
C19 C20 H20A 111.5
C16 C20 H20B 111.5
C19 C20 H20B 111.5
H20A C20 H20B 109.3
C25 C21 C22 105.0(2)
C25 C21 P2 116.4(2)
C22 C21 P2 114.87(18)
C25 C21 H21 106.7
C22 C21 H21 106.7
P2 C21 H21 106.7
C23 C22 C21 105.1(2)
C23 C22 H22A 110.7
C21 C22 H22A 110.7
C23 C22 H22B 110.7
C21 C22 H22B 110.7
H22A C22 H22B 108.8
C24 C23 C22 107.4(3)
C24 C23 H23A 110.2
C22 C23 H23A 110.2
C24 C23 H23B 110.2
C22 C23 H23B 110.2
H23A C23 H23B 108.5
C23 C24 C25 105.1(3)
C23 C24 H24A 110.7
C25 C24 H24A 110.7
C23 C24 H24B 110.7
C25 C24 H24B 110.7
H24A C24 H24B 108.8
C24 C25 C21 103.6(2)
C24 C25 H25A 111.0
C21 C25 H25A 111.0
C24 C25 H25B 111.0
C21 C25 H25B 111.0
H25A C25 H25B 109.0
C30 C26 C27 102.6(2)
C30 C26 P2 115.39(19)
C27 C26 P2 115.21(19)
C30 C26 H26 107.7
C27 C26 H26 107.7
P2 C26 H26 107.7
C28 C27 C26 103.9(2)
C28 C27 H27A 111.0
C26 C27 H27A 111.0
C28 C27 H27B 111.0
C26 C27 H27B 111.0
H27A C27 H27B 109.0
C29 C28 C27 106.6(2)
C29 C28 H28A 110.4
C27 C28 H28A 110.4
C29 C28 H28B 110.4
C27 C28 H28B 110.4
H28A C28 H28B 108.6
C30 C29 C28 106.1(3)
C30 C29 H29A 110.5
C28 C29 H29A 110.5
C30 C29 H29B 110.5
C28 C29 H29B 110.5
H29A C29 H29B 108.7
C29 C30 C26 103.3(2)
C29 C30 H30A 111.1
C26 C30 H30A 111.1
C29 C30 H30B 111.1
C26 C30 H30B 111.1
H30A C30 H30B 109.1
F3B B1 F1 116.4(9)
F3B B1 F2 102.4(8)
F1 B1 F2 105.7(4)
F3B B1 F4 113.0(6)
F1 B1 F4 109.2(3)
F2 B1 F4 109.5(4)
F3B B1 F3A 26.4(15)
F1 B1 F3A 96.8(13)
F2 B1 F3A 127(2)
F4 B1 F3A 107.2(15)

loop_
_geom_bond_atom_site_label_1
_geom_bond_atom_site_label_2
_geom_bond_distance
Ru1 N1 1.775(2)
Ru1 N2 1.783(2)
Ru1 Cl1 2.4185(7)
Ru1 P2 2.4470(7)
Ru1 P1 2.4480(7)
P1 C11 1.831(3)
P1 C6 1.832(3)
P1 C1 1.833(3)
P2 C26 1.828(3)
P2 C16 1.835(3)
P2 C21 1.840(3)
O1 N1 1.154(3)
O2 N2 1.153(3)
C1 C2 1.528(4)
C1 C5 1.535(5)
C1 H1 1.0000
C2 C3 1.524(4)
C2 H2A 0.9900
C2 H2B 0.9900
C3 C4 1.524(5)
C3 H3A 0.9900
C3 H3B 0.9900
C4 C5 1.479(5)
C4 H4A 0.9900
C4 H4B 0.9900
C5 H5A 0.9900
C5 H5B 0.9900
C6 C10 1.546(4)
C6 C7 1.554(4)
C6 H6 1.0000
C7 C8 1.534(5)
C7 H7A 0.9900
C7 H7B 0.9900
C8 C9 1.513(6)
C8 H8A 0.9900
C8 H8B 0.9900
C9 C10 1.538(4)
C9 H9A 0.9900
C9 H9B 0.9900
C10 H10A 0.9900
C10 H10B 0.9900
C11 C12 1.545(4)
C11 C15 1.545(4)
C11 H11 1.0000
C12 C13 1.524(4)
C12 H12A 0.9900
C12 H12B 0.9900
C13 C14 1.487(5)
C13 H13A 0.9900
C13 H13B 0.9900
C14 C15 1.530(4)
C14 H14A 0.9900
C14 H14B 0.9900
C15 H15A 0.9900
C15 H15B 0.9900
C16 C20 1.508(4)
C16 C17 1.544(4)
C16 H16 1.0000
C17 C18 1.538(4)
C17 H17A 0.9900
C17 H17B 0.9900
C18 C19 1.537(5)
C18 H18A 0.9900
C18 H18B 0.9900
C19 C20 1.553(5)
C19 H19A 0.9900
C19 H19B 0.9900
C20 H20A 0.9900
C20 H20B 0.9900
C21 C25 1.541(4)
C21 C22 1.549(4)
C21 H21 1.0000
C22 C23 1.533(4)
C22 H22A 0.9900
C22 H22B 0.9900
C23 C24 1.480(5)
C23 H23A 0.9900
C23 H23B 0.9900
C24 C25 1.508(4)
C24 H24A 0.9900
C24 H24B 0.9900
C25 H25A 0.9900
C25 H25B 0.9900
C26 C30 1.537(4)
C26 C27 1.538(4)
C26 H26 1.0000
C27 C28 1.536(4)
C27 H27A 0.9900
C27 H27B 0.9900
C28 C29 1.534(5)
C28 H28A 0.9900
C28 H28B 0.9900
C29 C30 1.533(4)
C29 H29A 0.9900
C29 H29B 0.9900
C30 H30A 0.9900
C30 H30B 0.9900
F1 B1 1.369(5)
F2 B1 1.369(5)
F3A B1 1.405(17)
F3B B1 1.357(11)
F4 B1 1.382(5)

loop_
_geom_torsion_atom_site_label_1
_geom_torsion_atom_site_label_2
_geom_torsion_atom_site_label_3
_geom_torsion_atom_site_label_4
_geom_torsion
N1 Ru1 P1 C11 -167.31(12)
N2 Ru1 P1 C11 75.66(12)
Cl1 Ru1 P1 C11 -40.89(9)
P2 Ru1 P1 C11 -50.95(15)
N1 Ru1 P1 C6 -45.64(12)
N2 Ru1 P1 C6 -162.67(12)
Cl1 Ru1 P1 C6 80.79(10)
P2 Ru1 P1 C6 70.72(14)
N1 Ru1 P1 C1 73.96(13)
N2 Ru1 P1 C1 -43.06(13)
Cl1 Ru1 P1 C1 -159.61(10)
P2 Ru1 P1 C1 -169.68(13)
N1 Ru1 P2 C26 -56.47(13)
N2 Ru1 P2 C26 61.56(13)
Cl1 Ru1 P2 C26 177.59(10)
P1 Ru1 P2 C26 -172.22(13)
N1 Ru1 P2 C16 179.52(14)
N2 Ru1 P2 C16 -62.45(14)
Cl1 Ru1 P2 C16 53.58(12)
P1 Ru1 P2 C16 63.77(16)
N1 Ru1 P2 C21 65.52(12)
N2 Ru1 P2 C21 -176.45(12)
Cl1 Ru1 P2 C21 -60.42(9)
P1 Ru1 P2 C21 -50.23(14)
N2 Ru1 N1 O1 7.8(10)
Cl1 Ru1 N1 O1 -170.0(10)
P2 Ru1 N1 O1 107.7(10)
P1 Ru1 N1 O1 -84.1(10)
N1 Ru1 N2 O2 -5.8(8)
Cl1 Ru1 N2 O2 172.2(8)
P2 Ru1 N2 O2 -105.5(8)
P1 Ru1 N2 O2 85.0(8)
C11 P1 C1 C2 -170.6(2)
C6 P1 C1 C2 67.8(3)
Ru1 P1 C1 C2 -51.3(2)
C11 P1 C1 C5 65.5(4)
C6 P1 C1 C5 -56.1(4)
Ru1 P1 C1 C5 -175.2(3)
C5 C1 C2 C3 -33.9(4)
P1 C1 C2 C3 -165.2(2)
C1 C2 C3 C4 34.6(3)
C2 C3 C4 C5 -22.4(4)
C3 C4 C5 C1 1.1(5)
C2 C1 C5 C4 20.5(5)
P1 C1 C5 C4 148.8(3)
C11 P1 C6 C10 66.9(2)
C1 P1 C6 C10 -173.0(2)
Ru1 P1 C6 C10 -53.9(2)
C11 P1 C6 C7 -56.4(2)
C1 P1 C6 C7 63.6(2)
Ru1 P1 C6 C7 -177.22(19)
C10 C6 C7 C8 2.0(3)
P1 C6 C7 C8 129.5(3)
C6 C7 C8 C9 23.4(4)
C7 C8 C9 C10 -39.7(4)
C8 C9 C10 C6 40.9(3)
C7 C6 C10 C9 -26.1(3)
P1 C6 C10 C9 -156.2(2)
C6 P1 C11 C12 64.9(2)
C1 P1 C11 C12 -55.8(3)
Ru1 P1 C11 C12 -174.69(19)
C6 P1 C11 C15 -172.50(19)
C1 P1 C11 C15 66.8(2)
Ru1 P1 C11 C15 -52.1(2)
C15 C11 C12 C13 38.6(3)
P1 C11 C12 C13 165.2(2)
C11 C12 C13 C14 -38.0(4)
C12 C13 C14 C15 22.9(4)
C13 C14 C15 C11 1.8(4)
C12 C11 C15 C14 -25.2(3)
P1 C11 C15 C14 -156.3(3)
C26 P2 C16 C20 37.0(3)
C21 P2 C16 C20 -77.0(3)
Ru1 P2 C16 C20 165.3(2)
C26 P2 C16 C17 -86.8(3)
C21 P2 C16 C17 159.2(2)
Ru1 P2 C16 C17 41.6(3)
C20 C16 C17 C18 37.9(3)
P2 C16 C17 C18 169.7(2)
C16 C17 C18 C19 -15.5(4)
C17 C18 C19 C20 -11.8(4)
C17 C16 C20 C19 -44.7(3)
P2 C16 C20 C19 -174.5(2)
C18 C19 C20 C16 35.1(4)
C26 P2 C21 C25 -44.1(2)
C16 P2 C21 C25 70.5(2)
Ru1 P2 C21 C25 -171.18(18)
C26 P2 C21 C22 79.1(2)
C16 P2 C21 C22 -166.3(2)
Ru1 P2 C21 C22 -48.0(2)
C25 C21 C22 C23 -13.2(4)
P2 C21 C22 C23 -142.3(3)
C21 C22 C23 C24 -10.0(5)
C22 C23 C24 C25 29.9(5)
C23 C24 C25 C21 -37.8(4)
C22 C21 C25 C24 31.1(3)
P2 C21 C25 C24 159.3(2)
C16 P2 C26 C30 -174.7(2)
C21 P2 C26 C30 -63.1(2)
Ru1 P2 C26 C30 60.2(2)
C16 P2 C26 C27 66.0(2)
C21 P2 C26 C27 177.6(2)
Ru1 P2 C26 C27 -59.2(2)
C30 C26 C27 C28 38.6(3)
P2 C26 C27 C28 164.8(2)
C26 C27 C28 C29 -21.5(3)
C27 C28 C29 C30 -4.0(3)
C28 C29 C30 C26 27.9(3)
C27 C26 C30 C29 -41.1(3)
P2 C26 C30 C29 -167.2(2)
